data_7720382
loop_
_publ_author_name
'Mittag, Simon M.'
'Klopf, Jonas'
'Virovets, Alexander V.'
'Peresypkina, Eugenia'
'Lerner, Hans-Wolfram'
'Helten, Holger'
'Wagner, Matthias'

_publ_section_title
;
 Fraternal twins: B<sub>2</sub>O<sub>2</sub>- or
 B<sub>2</sub>N<sub>2</sub>-doped polycyclic &#x3c0; systems and their
 formation mechanism <i>via</i> regiodivergent Au- <i>versus</i>
 amine-catalyzed cyclizations.
;
_journal_issue 14
_journal_name_full 'Dalton transactions (Cambridge, England : 2003)'
_journal_page_first 5553
_journal_page_last 5564
_journal_paper_doi 10.1039/d6dt00412a
_journal_volume 55
_journal_year 2026
_chemical_formula_structural 'C34 H32 B2 O2 * 2(C4 H8 O2)'
_chemical_formula_sum 'C42 H48 B2 O6'
_chemical_formula_weight 670.42
_space_group_crystal_system triclinic
_space_group_IT_number 2
_space_group_name_Hall '-P 1'
_space_group_name_H-M_alt 'P -1'
_atom_sites_solution_hydrogens geom
_atom_sites_solution_primary dual
_atom_sites_solution_secondary difmap
_audit_creation_method SHELXL-2019/3
_audit_update_record
;
2026-01-15 deposited with the CCDC.	2026-02-27 downloaded from the CCDC.
;
_cell_angle_alpha 87.2316(8)
_cell_angle_beta 87.6632(8)
_cell_angle_gamma 84.2853(8)
_cell_formula_units_Z 1
_cell_length_a 7.38817(8)
_cell_length_b 8.93696(9)
_cell_length_c 14.51044(14)
_cell_measurement_reflns_used 19301
_cell_measurement_temperature 100(2)
_cell_measurement_theta_max 31.1150
_cell_measurement_theta_min 1.7880
_cell_volume 951.594(17)
_computing_cell_refinement 'CrysAlisPro 1.171.42.43a (Rigaku OD, 2022)'
_computing_data_collection 'P24 beamline local software'
_computing_data_reduction 'CrysAlisPro 1.171.42.43a (Rigaku OD, 2022)'
_computing_publication_material 'IUCr PublCIF online service'
_computing_structure_refinement 'SHELXL-2019/2 (Sheldrick, 2019)'
_computing_structure_solution 'SHELXT (G. M. Sheldrick, 2015)'
_diffrn_ambient_temperature 100(2)
_diffrn_detector 'X-Spectrum Lambda 7.5M CdTe photon-counting detector'
_diffrn_detector_area_resol_mean 18.2
_diffrn_measured_fraction_theta_full 0.950
_diffrn_measured_fraction_theta_max 0.815
_diffrn_measurement_device 'DESY Petra3 P24 beamline, Huber diffractometer, Lambda 7.5M CdTe'
_diffrn_measurement_method '\f scans'
_diffrn_radiation_probe x-ray
_diffrn_radiation_type synchrotron
_diffrn_radiation_wavelength 0.560
_diffrn_reflns_av_R_equivalents 0.0268
_diffrn_reflns_av_unetI/netI 0.0288
_diffrn_reflns_Laue_measured_fraction_full 0.950
_diffrn_reflns_Laue_measured_fraction_max 0.815
_diffrn_reflns_limit_h_max 12
_diffrn_reflns_limit_h_min -12
_diffrn_reflns_limit_k_max 13
_diffrn_reflns_limit_k_min -14
_diffrn_reflns_limit_l_max 23
_diffrn_reflns_limit_l_min -24
_diffrn_reflns_number 28734
_diffrn_reflns_point_group_measured_fraction_full 0.950
_diffrn_reflns_point_group_measured_fraction_max 0.815
_diffrn_reflns_theta_full 19.633
_diffrn_reflns_theta_max 28.864
_diffrn_reflns_theta_min 1.806
_diffrn_source synchrotron
_exptl_absorpt_coefficient_mu 0.048
_exptl_absorpt_correction_T_max 1.00000
_exptl_absorpt_correction_T_min 0.77280
_exptl_absorpt_correction_type multi-scan
_exptl_absorpt_process_details
;
CrysAlisPro 1.171.43.144a (Rigaku Oxford Diffraction, 2024)
Empirical absorption correction using spherical harmonics,
implemented in SCALE3 ABSPACK scaling algorithm.
;
_exptl_crystal_colour colourless
_exptl_crystal_density_diffrn 1.170
_exptl_crystal_description plate
_exptl_crystal_F_000 358
_exptl_crystal_size_max 0.075
_exptl_crystal_size_mid 0.070
_exptl_crystal_size_min 0.035
_refine_diff_density_max 0.496
_refine_diff_density_min -0.345
_refine_diff_density_rms 0.069
_refine_ls_extinction_coef 0.045(10)
_refine_ls_extinction_expression Fc^*^=kFc[1+0.001xFc^2^\l^3^/sin(2\q)]^-1/4^
_refine_ls_extinction_method 'SHELXL-2019/2 (Sheldrick 2019)'
_refine_ls_goodness_of_fit_ref 1.032
_refine_ls_hydrogen_treatment constr
_refine_ls_matrix_type full
_refine_ls_number_parameters 229
_refine_ls_number_reflns 8638
_refine_ls_number_restraints 0
_refine_ls_restrained_S_all 1.032
_refine_ls_R_factor_all 0.0644
_refine_ls_R_factor_gt 0.0514
_refine_ls_shift/su_max 0.001
_refine_ls_shift/su_mean 0.000
_refine_ls_structure_factor_coef Fsqd
_refine_ls_weighting_details 'w=1/[\s^2^(Fo^2^)+(0.1094P)^2^] where P=(Fo^2^+2Fc^2^)/3'
_refine_ls_weighting_scheme calc
_refine_ls_wR_factor_gt 0.1564
_refine_ls_wR_factor_ref 0.1626
_reflns_Friedel_coverage 0.000
_reflns_number_gt 5984
_reflns_number_total 8327
_reflns_threshold_expression 'I > 2\s(I)'
_cod_data_source_file d6dt00412a2.cif
_cod_data_source_block B2_nlb2
_cod_depositor_comments 'Adding full bibliography for 7720366--7720383.cif.'
_cod_database_code 7720382
_shelx_shelxl_version_number 2019/3
_shelx_space_group_comment
;
The symmetry employed for this shelxl refinement is uniquely defined
by the following loop, which should always be used as a source of
symmetry information in preference to the above space-group names.
They are only intended as comments.
;
_shelx_estimated_absorpt_t_min 0.996
_shelx_estimated_absorpt_t_max 0.998
_oxdiff_exptl_absorpt_empirical_full_min 0.826
_oxdiff_exptl_absorpt_empirical_full_max 1.246
_oxdiff_exptl_absorpt_empirical_details
;
Empirical correction (ABSPACK) includes:
- Absorption correction using spherical harmonics
- Frame scaling
;

loop_
_space_group_symop_operation_xyz
'x, y, z'
'-x, -y, -z'

loop_
_atom_site_label
_atom_site_type_symbol
_atom_site_fract_x
_atom_site_fract_y
_atom_site_fract_z
_atom_site_U_iso_or_equiv
_atom_site_adp_type
_atom_site_occupancy
_atom_site_site_symmetry_order
_atom_site_calc_flag
_atom_site_refinement_flags_posn
_atom_site_refinement_flags_adp
_atom_site_refinement_flags_occupancy
_atom_site_disorder_assembly
_atom_site_disorder_group
B1 B 0.57380(11) 0.59862(9) 0.79139(5) 0.01869(14) Uani 1 1 d . . . . .
C1 C 0.49280(12) 0.47105(8) 0.54422(5) 0.02237(15) Uani 1 1 d . . . . .
C2 C 0.48177(11) 0.42521(8) 0.62394(5) 0.02096(14) Uani 1 1 d . . . . .
C3 C 0.45283(10) 0.36527(8) 0.71584(4) 0.01798(13) Uani 1 1 d . . . . .
C4 C 0.38312(12) 0.22472(9) 0.72568(5) 0.02316(15) Uani 1 1 d . . . . .
H4A H 0.363899 0.171652 0.672319 0.028 Uiso 1 1 calc R U . . .
C5 C 0.34201(12) 0.16250(9) 0.81247(5) 0.02352(15) Uani 1 1 d . . . . .
H5A H 0.296091 0.066786 0.818411 0.028 Uiso 1 1 calc R U . . .
C6 C 0.36800(11) 0.24014(9) 0.89067(5) 0.02196(14) Uani 1 1 d . . . . .
H6A H 0.338491 0.198601 0.950250 0.026 Uiso 1 1 calc R U . . .
C7 C 0.43752(10) 0.37913(8) 0.88111(5) 0.01944(13) Uani 1 1 d . . . . .
H7A H 0.454327 0.431398 0.935115 0.023 Uiso 1 1 calc R U . . .
C8 C 0.48388(10) 0.44531(8) 0.79483(4) 0.01689(12) Uani 1 1 d . . . . .
C10 C 0.69187(10) 0.65477(8) 0.70616(5) 0.01859(13) Uani 1 1 d . . . . .
C11 C 0.87289(11) 0.59192(9) 0.69348(5) 0.02212(14) Uani 1 1 d . . . . .
C11M C 0.95439(12) 0.47574(11) 0.76338(7) 0.02991(18) Uani 1 1 d . . . . .
H11A H 0.864011 0.458683 0.813122 0.045 Uiso 0.5 1 calc R U P . .
H11B H 0.990355 0.381130 0.733083 0.045 Uiso 0.5 1 calc R U P . .
H11C H 1.061542 0.512212 0.789173 0.045 Uiso 0.5 1 calc R U P . .
H11D H 1.079928 0.442667 0.743797 0.045 Uiso 0.5 1 calc R U P . .
H11E H 0.953583 0.520220 0.823836 0.045 Uiso 0.5 1 calc R U P . .
H11F H 0.882397 0.389138 0.767746 0.045 Uiso 0.5 1 calc R U P . .
C12 C 0.97660(12) 0.63495(10) 0.61594(6) 0.02838(17) Uani 1 1 d . . . . .
H12A H 1.098311 0.590992 0.607761 0.034 Uiso 1 1 calc R U . . .
C13 C 0.90506(14) 0.74114(11) 0.55028(6) 0.03031(19) Uani 1 1 d . . . . .
C13M C 1.01767(19) 0.78250(14) 0.46525(7) 0.0456(3) Uani 1 1 d . . . . .
H13A H 1.138607 0.726707 0.467678 0.068 Uiso 0.5 1 calc R U P . .
H13B H 0.957510 0.756793 0.409992 0.068 Uiso 0.5 1 calc R U P . .
H13C H 1.029897 0.890818 0.462945 0.068 Uiso 0.5 1 calc R U P . .
H13D H 0.945402 0.856172 0.426066 0.068 Uiso 0.5 1 calc R U P . .
H13E H 1.126499 0.826086 0.483752 0.068 Uiso 0.5 1 calc R U P . .
H13F H 1.054112 0.692060 0.430799 0.068 Uiso 0.5 1 calc R U P . .
C14 C 0.72730(14) 0.80452(10) 0.56414(5) 0.02816(18) Uani 1 1 d . . . . .
H14A H 0.677692 0.878345 0.520419 0.034 Uiso 1 1 calc R U . . .
C15 C 0.61942(12) 0.76290(8) 0.64044(5) 0.02250(15) Uani 1 1 d . . . . .
C15M C 0.42307(14) 0.82713(11) 0.65046(7) 0.03332(19) Uani 1 1 d . . . . .
H15A H 0.368471 0.785868 0.707662 0.050 Uiso 0.5 1 calc R U P . .
H15B H 0.417085 0.936956 0.652528 0.050 Uiso 0.5 1 calc R U P . .
H15C H 0.356213 0.800236 0.597684 0.050 Uiso 0.5 1 calc R U P . .
H15D H 0.392708 0.896172 0.597587 0.050 Uiso 0.5 1 calc R U P . .
H15E H 0.344094 0.745084 0.652721 0.050 Uiso 0.5 1 calc R U P . .
H15F H 0.404967 0.881804 0.707565 0.050 Uiso 0.5 1 calc R U P . .
O1 O 0.55149(9) 0.67624(7) 0.86979(4) 0.02746(14) Uani 1 1 d . . . . .
H1 H 0.611613 0.751366 0.864477 0.041 Uiso 1 1 calc R U . . .
C1S C 0.86394(14) 1.02539(12) 0.75767(6) 0.03174(19) Uani 1 1 d . . . . .
H1SA H 0.933436 1.111755 0.742667 0.048 Uiso 0.5 1 calc R U P . .
H1SB H 0.940519 0.932047 0.745301 0.048 Uiso 0.5 1 calc R U P . .
H1SC H 0.756537 1.032713 0.719639 0.048 Uiso 0.5 1 calc R U P . .
H1SD H 0.820226 0.939255 0.729071 0.048 Uiso 0.5 1 calc R U P . .
H1SE H 0.813142 1.118963 0.726437 0.048 Uiso 0.5 1 calc R U P . .
H1SF H 0.997124 1.018298 0.752099 0.048 Uiso 0.5 1 calc R U P . .
C2S C 0.80488(11) 1.02485(9) 0.85756(5) 0.02166(14) Uani 1 1 d . . . . .
C3S C 0.80528(12) 1.15202(10) 0.99747(5) 0.02508(15) Uani 1 1 d . . . . .
H3SA H 0.856451 1.062236 1.033836 0.030 Uiso 1 1 calc R U . . .
H3SB H 0.670970 1.159871 1.005248 0.030 Uiso 1 1 calc R U . . .
C4S C 0.87747(14) 1.29137(12) 1.02934(7) 0.0360(2) Uani 1 1 d . . . . .
H4SA H 0.843774 1.303426 1.094775 0.054 Uiso 1 1 calc R U . . .
H4SB H 0.825380 1.379315 0.992990 0.054 Uiso 1 1 calc R U . . .
H4SC H 1.010359 1.282250 1.021041 0.054 Uiso 1 1 calc R U . . .
O1S O 0.71646(9) 0.93174(7) 0.89672(4) 0.02805(14) Uani 1 1 d . . . . .
O2S O 0.86010(8) 1.13988(7) 0.90028(4) 0.02409(13) Uani 1 1 d . . . . .

loop_
_atom_site_aniso_label
_atom_site_aniso_U_11
_atom_site_aniso_U_22
_atom_site_aniso_U_33
_atom_site_aniso_U_23
_atom_site_aniso_U_13
_atom_site_aniso_U_12
B1 0.0241(3) 0.0206(3) 0.0115(3) 0.0000(2) 0.0023(2) -0.0045(3)
C1 0.0368(4) 0.0207(3) 0.0102(3) -0.0003(2) 0.0014(2) -0.0069(3)
C2 0.0321(4) 0.0205(3) 0.0108(3) -0.0004(2) 0.0012(2) -0.0058(3)
C3 0.0255(3) 0.0186(3) 0.0099(2) 0.0011(2) 0.0021(2) -0.0041(2)
C4 0.0354(4) 0.0207(3) 0.0141(3) 0.0005(2) 0.0010(3) -0.0079(3)
C5 0.0315(4) 0.0215(3) 0.0180(3) 0.0038(2) 0.0022(3) -0.0085(3)
C6 0.0265(3) 0.0256(3) 0.0137(3) 0.0047(2) 0.0025(2) -0.0061(3)
C7 0.0244(3) 0.0244(3) 0.0097(2) 0.0017(2) 0.0022(2) -0.0055(3)
C8 0.0214(3) 0.0197(3) 0.0097(2) 0.0007(2) 0.0024(2) -0.0042(2)
C10 0.0263(3) 0.0181(3) 0.0120(3) -0.0001(2) 0.0024(2) -0.0066(2)
C11 0.0258(3) 0.0243(3) 0.0169(3) 0.0004(2) 0.0036(2) -0.0079(3)
C11M 0.0264(4) 0.0329(4) 0.0296(4) 0.0056(3) -0.0001(3) -0.0024(3)
C12 0.0307(4) 0.0337(4) 0.0218(3) -0.0030(3) 0.0096(3) -0.0119(3)
C13 0.0456(5) 0.0326(4) 0.0153(3) -0.0017(3) 0.0089(3) -0.0204(4)
C13M 0.0660(7) 0.0515(6) 0.0220(4) -0.0004(4) 0.0191(4) -0.0283(6)
C14 0.0488(5) 0.0238(4) 0.0132(3) 0.0030(3) 0.0002(3) -0.0130(3)
C15 0.0350(4) 0.0182(3) 0.0148(3) 0.0010(2) -0.0002(3) -0.0061(3)
C15M 0.0427(5) 0.0248(4) 0.0308(4) 0.0025(3) -0.0032(4) 0.0038(3)
O1 0.0385(3) 0.0296(3) 0.0164(2) -0.0071(2) 0.0093(2) -0.0154(3)
C1S 0.0409(5) 0.0405(5) 0.0160(3) -0.0009(3) 0.0041(3) -0.0172(4)
C2S 0.0263(3) 0.0227(3) 0.0164(3) 0.0019(2) -0.0001(2) -0.0055(3)
C3S 0.0276(3) 0.0296(4) 0.0180(3) -0.0037(3) 0.0017(3) -0.0024(3)
C4S 0.0347(4) 0.0385(5) 0.0364(5) -0.0168(4) 0.0022(4) -0.0052(4)
O1S 0.0398(3) 0.0256(3) 0.0200(3) 0.0022(2) 0.0036(2) -0.0128(3)
O2S 0.0311(3) 0.0253(3) 0.0171(2) -0.0009(2) 0.0019(2) -0.0095(2)

loop_
_atom_type_symbol
_atom_type_description
_atom_type_scat_dispersion_real
_atom_type_scat_dispersion_imag
_atom_type_scat_source
C C 0.0013 0.0009 'International Tables Vol C Tables 4.2.6.8 and 6.1.1.4'
H H 0.0000 0.0000 'International Tables Vol C Tables 4.2.6.8 and 6.1.1.4'
B B 0.0004 0.0004 'International Tables Vol C Tables 4.2.6.8 and 6.1.1.4'
O O 0.0058 0.0036 'International Tables Vol C Tables 4.2.6.8 and 6.1.1.4'

loop_
_geom_angle_atom_site_label_1
_geom_angle_atom_site_label_2
_geom_angle_atom_site_label_3
_geom_angle
_geom_angle_site_symmetry_1
_geom_angle_site_symmetry_3
_geom_angle_publ_flag
O1 B1 C10 121.46(7) . . ?
O1 B1 C8 115.21(6) . . ?
C10 B1 C8 123.22(6) . . ?
C2 C1 C1 177.34(10) . 2_666 ?
C1 C2 C3 174.43(8) . . ?
C4 C3 C8 120.36(6) . . ?
C4 C3 C2 117.12(6) . . ?
C8 C3 C2 122.46(6) . . ?
C5 C4 C3 120.68(7) . . ?
C5 C4 H4A 119.7 . . ?
C3 C4 H4A 119.7 . . ?
C4 C5 C6 119.95(7) . . ?
C4 C5 H5A 120.0 . . ?
C6 C5 H5A 120.0 . . ?
C5 C6 C7 119.46(6) . . ?
C5 C6 H6A 120.3 . . ?
C7 C6 H6A 120.3 . . ?
C6 C7 C8 122.58(6) . . ?
C6 C7 H7A 118.7 . . ?
C8 C7 H7A 118.7 . . ?
C7 C8 C3 116.94(6) . . ?
C7 C8 B1 118.81(6) . . ?
C3 C8 B1 124.20(6) . . ?
C15 C10 C11 118.86(7) . . ?
C15 C10 B1 121.77(7) . . ?
C11 C10 B1 119.34(7) . . ?
C12 C11 C10 120.09(8) . . ?
C12 C11 C11M 119.98(8) . . ?
C10 C11 C11M 119.92(7) . . ?
C11 C11M H11A 109.5 . . ?
C11 C11M H11B 109.5 . . ?
H11A C11M H11B 109.5 . . ?
C11 C11M H11C 109.5 . . ?
H11A C11M H11C 109.5 . . ?
H11B C11M H11C 109.5 . . ?
H11D C11M H11E 109.5 . . ?
H11D C11M H11F 109.5 . . ?
H11E C11M H11F 109.5 . . ?
C13 C12 C11 121.27(9) . . ?
C13 C12 H12A 119.4 . . ?
C11 C12 H12A 119.4 . . ?
C14 C13 C12 118.26(7) . . ?
C14 C13 C13M 121.30(9) . . ?
C12 C13 C13M 120.42(10) . . ?
C13 C13M H13A 109.5 . . ?
C13 C13M H13B 109.5 . . ?
H13A C13M H13B 109.5 . . ?
C13 C13M H13C 109.5 . . ?
H13A C13M H13C 109.5 . . ?
H13B C13M H13C 109.5 . . ?
H13D C13M H13E 109.5 . . ?
H13D C13M H13F 109.5 . . ?
H13E C13M H13F 109.5 . . ?
C13 C14 C15 121.89(8) . . ?
C13 C14 H14A 119.1 . . ?
C15 C14 H14A 119.1 . . ?
C14 C15 C10 119.61(8) . . ?
C14 C15 C15M 120.51(8) . . ?
C10 C15 C15M 119.81(7) . . ?
C15 C15M H15A 109.5 . . ?
C15 C15M H15B 109.5 . . ?
H15A C15M H15B 109.5 . . ?
C15 C15M H15C 109.5 . . ?
H15A C15M H15C 109.5 . . ?
H15B C15M H15C 109.5 . . ?
H15D C15M H15E 109.5 . . ?
H15D C15M H15F 109.5 . . ?
H15E C15M H15F 109.5 . . ?
B1 O1 H1 109.5 . . ?
C2S C1S H1SA 109.5 . . ?
C2S C1S H1SB 109.5 . . ?
H1SA C1S H1SB 109.5 . . ?
C2S C1S H1SC 109.5 . . ?
H1SA C1S H1SC 109.5 . . ?
H1SB C1S H1SC 109.5 . . ?
C2S C1S H1SD 109.5 . . ?
C2S C1S H1SE 109.5 . . ?
H1SD C1S H1SE 109.5 . . ?
C2S C1S H1SF 109.5 . . ?
H1SD C1S H1SF 109.5 . . ?
H1SE C1S H1SF 109.5 . . ?
O1S C2S O2S 122.73(7) . . ?
O1S C2S C1S 124.99(8) . . ?
O2S C2S C1S 112.28(7) . . ?
O2S C3S C4S 106.91(7) . . ?
O2S C3S H3SA 110.3 . . ?
C4S C3S H3SA 110.3 . . ?
O2S C3S H3SB 110.3 . . ?
C4S C3S H3SB 110.3 . . ?
H3SA C3S H3SB 108.6 . . ?
C3S C4S H4SA 109.5 . . ?
C3S C4S H4SB 109.5 . . ?
H4SA C4S H4SB 109.5 . . ?
C3S C4S H4SC 109.5 . . ?
H4SA C4S H4SC 109.5 . . ?
H4SB C4S H4SC 109.5 . . ?
C2S O2S C3S 116.63(6) . . ?

loop_
_geom_bond_atom_site_label_1
_geom_bond_atom_site_label_2
_geom_bond_distance
_geom_bond_site_symmetry_2
_geom_bond_publ_flag
B1 O1 1.3568(9) . ?
B1 C10 1.5752(10) . ?
B1 C8 1.5789(11) . ?
C1 C2 1.2107(10) . ?
C1 C1 1.3643(14) 2_666 ?
C2 C3 1.4288(9) . ?
C3 C4 1.4031(10) . ?
C3 C8 1.4183(9) . ?
C4 C5 1.3865(10) . ?
C4 H4A 0.9500 . ?
C5 C6 1.3879(11) . ?
C5 H5A 0.9500 . ?
C6 C7 1.3894(11) . ?
C6 H6A 0.9500 . ?
C7 C8 1.4030(9) . ?
C7 H7A 0.9500 . ?
C10 C15 1.4069(10) . ?
C10 C11 1.4066(11) . ?
C11 C12 1.3955(11) . ?
C11 C11M 1.5142(12) . ?
C11M H11A 0.9800 . ?
C11M H11B 0.9800 . ?
C11M H11C 0.9800 . ?
C11M H11D 0.9800 . ?
C11M H11E 0.9800 . ?
C11M H11F 0.9800 . ?
C12 C13 1.3934(13) . ?
C12 H12A 0.9500 . ?
C13 C14 1.3883(15) . ?
C13 C13M 1.5115(12) . ?
C13M H13A 0.9800 . ?
C13M H13B 0.9800 . ?
C13M H13C 0.9800 . ?
C13M H13D 0.9800 . ?
C13M H13E 0.9800 . ?
C13M H13F 0.9800 . ?
C14 C15 1.3953(11) . ?
C14 H14A 0.9500 . ?
C15 C15M 1.5100(13) . ?
C15M H15A 0.9800 . ?
C15M H15B 0.9800 . ?
C15M H15C 0.9800 . ?
C15M H15D 0.9800 . ?
C15M H15E 0.9800 . ?
C15M H15F 0.9800 . ?
O1 H1 0.8400 . ?
C1S C2S 1.4964(11) . ?
C1S H1SA 0.9800 . ?
C1S H1SB 0.9800 . ?
C1S H1SC 0.9800 . ?
C1S H1SD 0.9800 . ?
C1S H1SE 0.9800 . ?
C1S H1SF 0.9800 . ?
C2S O1S 1.2142(9) . ?
C2S O2S 1.3316(10) . ?
C3S O2S 1.4575(10) . ?
C3S C4S 1.5024(13) . ?
C3S H3SA 0.9900 . ?
C3S H3SB 0.9900 . ?
C4S H4SA 0.9800 . ?
C4S H4SB 0.9800 . ?
C4S H4SC 0.9800 . ?
